data_8101446
loop_
_publ_author_name
'Ahmed, Ibrahim Abdelhalim'
'Blachnik, Roger'
'Reuter, Hans'
'Stumpf, Klaus'

_publ_section_title
;
Crystal structure of pentachloro(propionitrile)tantalum(V), TaCl~5~
(NC-CH~2~-CH~3~) and of pentachloro(propionitrile)niobium(V), NbCl~5~
(NC-CH~2~-CH~3~)
;
_journal_issue 1
_journal_name_full 'Zeitschrift f\"ur Kristallographie - New Crystal Structures'
_journal_page_first 119
_journal_page_last 120
_journal_volume 214
_journal_year 1999
_chemical_formula_structural 'NbCl5 + NC-CH2-CH3'
_chemical_formula_sum 'C3 H5 Cl5 N Nb'
_chemical_formula_weight 325.24
_space_group_IT_number 33
_symmetry_cell_setting orthorhombic
_symmetry_Int_Tables_number 33
_symmetry_space_group_name_Hall 'P 2c -2n'
_symmetry_space_group_name_H-M 'P n a 21'
_cell_angle_alpha 90.00
_cell_angle_beta 90.00
_cell_angle_gamma 90.00
_cell_formula_units_Z 4
_cell_length_a 13.6274(13)
_cell_length_b 10.1107(14)
_cell_length_c 7.9265(12)
_cell_measurement_temperature 293(2)
_cell_volume 1092.1(2)
_diffrn_ambient_temperature 293(2)
_exptl_crystal_density_diffrn 1.978
_refine_ls_R_factor_obs 0.0488
_refine_ls_wR_factor_obs 0.1283
_cod_depositor_comments
;
The following automatic conversions were performed:
'_symmetry_cell_setting' value 'Orthorhombic' changed to 'orthorhombic'
according to '/home/saulius/struct/CIF-dictionaries/cif_core.dic'
dictionary named 'cif_core.dic' version 2.4.1 from 2010-06-29.

Automatic conversion script
Id: cif_fix_enum 1527 2010-12-29 10:47:43Z saulius 
;
_cod_database_code 8101446

loop_
_symmetry_equiv_pos_as_xyz
'x, y, z'
'-x, -y, z+1/2'
'x+1/2, -y+1/2, z'
'-x+1/2, y+1/2, z+1/2'

loop_
_atom_site_aniso_label
_atom_site_aniso_U_11
_atom_site_aniso_U_22
_atom_site_aniso_U_33
_atom_site_aniso_U_23
_atom_site_aniso_U_13
_atom_site_aniso_U_12
Nb1 0.0574(6) 0.0600(6) 0.0650(6) 0.0001(12) 0.0016(12) 0.0004(3)
Cl1 0.169(17) 0.249(12) 0.073(9) -0.013(6) -0.001(6) 0.077(10)
Cl2 0.0712(14) 0.103(2) 0.145(3) -0.003(7) 0.004(6) 0.0226(14)
Cl3 0.0660(14) 0.115(2) 0.113(2) -0.003(8) -0.012(5) 0.0195(14)
Cl4 0.109(3) 0.078(2) 0.357(11) -0.041(9) -0.023(10) -0.018(2)
Cl5 0.168(16) 0.290(14) 0.060(8) 0.015(6) -0.009(5) 0.092(11)
N1 0.091(7) 0.075(6) 0.251(21) 0.073(16) -0.030(22) -0.018(6)
C1 0.113(10) 0.074(9) 0.277(41) -0.053(19) 0.004(22) -0.018(7)
C2 0.158(17) 0.118(14) 0.131(20) -0.015(15) 0.024(15) -0.018(14)
C3 0.122(14) 0.136(15) 0.136(20) -0.028(17) 0.035(13) -0.009(13)

loop_
_atom_site_label
_atom_site_type_symbol
_atom_site_fract_x
_atom_site_fract_y
_atom_site_fract_z
_atom_site_U_iso_or_equiv
_atom_site_thermal_displace_type
_atom_site_occupancy
_atom_site_calc_flag
_atom_site_refinement_flags
_atom_site_disorder_group
Nb1 Nb 0.16630(5) 0.12971(7) 0.8544(25) 0.0608(4) Uani 1 d . .
Cl1 Cl 0.1572(7) 0.1117(12) 0.5684(33) 0.163(7) Uani 1 d . .
Cl2 Cl 0.3146(2) 0.0171(3) 0.8613(33) 0.1066(12) Uani 1 d . .
Cl3 Cl 0.0035(2) 0.1949(3) 0.8569(29) 0.0980(10) Uani 1 d . .
Cl4 Cl 0.2321(3) 0.3309(3) 0.8669(35) 0.181(4) Uani 1 d . .
Cl5 Cl 0.1584(7) 0.1086(13) 1.1395(32) 0.173(7) Uani 1 d . .
N1 N 0.1061(8) -0.0751(10) 0.8476(45) 0.139(7) Uani 1 d . .
C1 C 0.0804(12) -0.1820(12) 0.8930(43) 0.154(13) Uani 1 d D .
C2 C 0.0462(18) -0.3115(14) 0.9195(16) 0.136(8) Uani 1 d D .
H2A H 0.0788(18) -0.3483(14) 1.0176(16) 0.127(30) Uiso 1 calc R .
H2B H -0.0236(18) -0.3086(14) 0.9431(16) 0.127(30) Uiso 1 calc R .
C3 C 0.0627(16) -0.3947(18) 0.7804(10) 0.131(8) Uani 1 d D .
H3A H 0.0381(16) -0.4816(18) 0.8049(10) 0.127(30) Uiso 1 calc R .
H3B H 0.1318(16) -0.3995(18) 0.7579(10) 0.127(30) Uiso 1 calc R .
H3C H 0.0294(16) -0.3598(18) 0.6833(10) 0.127(30) Uiso 1 calc R .

loop_
_geom_bond_atom_site_label_1
_geom_bond_atom_site_label_2
_geom_bond_distance
_geom_bond_site_symmetry_2
_geom_bond_publ_flag
Nb1 Cl4 2.225(3) . ?
Nb1 N1 2.228(10) . ?
Nb1 Cl5 2.273(12) . ?
Nb1 Cl1 2.278(14) . ?
Nb1 Cl3 2.315(2) . ?
Nb1 Cl2 2.320(3) . ?
N1 C1 1.19(2) . ?
C1 C2 1.405(10) . ?
C2 C3 1.405(10) . ?
